data_4002214
loop_
_publ_author_name
'Yokokura, Seiya'
'Takahashi, Yukihiro'
'Nonaka, Hiroki'
'Hasegawa, Hiroyuki'
'Harada, Jun'
'Inabe, Tamotsu'
'Kumai, Reiji'
'Okamoto, Hiroshi'
'Matsushita, Michio M.'
'Awaga, Kunio'

_publ_section_title
;
 Switching of Transfer Characteristics of an Organic Field-Effect
 Transistor by Phase Transitions: Sensitive Response to Molecular Dynamics
 and Charge Fluctuation
;
_journal_issue 12
_journal_name_full 'Chemistry of Materials'
_journal_page_first 4441
_journal_paper_doi 10.1021/acs.chemmater.5b01383
_journal_volume 27
_journal_year 2015
_chemical_formula_moiety 'C12 H4 N4, C14 H10'
_chemical_formula_sum 'C26 H14 N4'
_chemical_formula_weight 382.41
_chemical_name_systematic
;
 ?
;
_space_group_crystal_system monoclinic
_space_group_IT_number 12
_space_group_name_Hall '-C 2y'
_space_group_name_H-M_alt 'C 1 2/m 1'
_symmetry_space_group_name_Hall '-C 2y'
_symmetry_space_group_name_H-M 'C 1 2/m 1'
_atom_sites_solution_hydrogens mixed
_atom_sites_solution_primary direct
_audit_creation_date 2014-04-18
_audit_creation_method
;
Olex2 1.2
(compiled 2014.03.20 svn.r2914 for OlexSys, GUI svn.r4816)
;
_cell_angle_alpha 90
_cell_angle_beta 105.5838(14)
_cell_angle_gamma 90
_cell_formula_units_Z 2
_cell_length_a 11.5276(3)
_cell_length_b 12.9749(4)
_cell_length_c 7.0126(2)
_cell_measurement_reflns_used 4493
_cell_measurement_temperature 300
_cell_measurement_theta_max 29.348
_cell_measurement_theta_min 2.414
_cell_volume 1010.31(5)
_computing_cell_refinement 'Bruker SAINT v8.34A (Bruker, 2013)'
_computing_data_collection 'Bruker APEX2 2014.1-1 (Bruker, 2014)'
_computing_data_reduction 'SAINT v8.34A (Bruker, 2013)'
_computing_molecular_graphics 'Olex2 (Dolomanov et al., 2009)'
_computing_publication_material 'Olex2 (Dolomanov et al., 2009)'
_computing_structure_refinement 'ShelXL (Sheldrick, 2008)'
_computing_structure_solution 'SIR2004 (Burla et al., 2007)'
_diffrn_ambient_temperature 300
_diffrn_detector_area_resol_mean 8.3333
_diffrn_measured_fraction_theta_full 0.997
_diffrn_measured_fraction_theta_max 0.997
_diffrn_measurement_device_type 'Bruker APEX-II CCD'
_diffrn_measurement_method '\f and \w scans'
_diffrn_radiation_type MoK\a
_diffrn_radiation_wavelength 0.71073
_diffrn_reflns_av_R_equivalents 0.0166
_diffrn_reflns_av_unetI/netI 0.0099
_diffrn_reflns_laue_measured_fraction_full 0.997
_diffrn_reflns_laue_measured_fraction_max 0.997
_diffrn_reflns_limit_h_max 16
_diffrn_reflns_limit_h_min -16
_diffrn_reflns_limit_k_max 18
_diffrn_reflns_limit_k_min -18
_diffrn_reflns_limit_l_max 9
_diffrn_reflns_limit_l_min -9
_diffrn_reflns_number 10489
_diffrn_reflns_point_group_measured_fraction_full 0.997
_diffrn_reflns_point_group_measured_fraction_max 0.997
_diffrn_reflns_theta_full 25.242
_diffrn_reflns_theta_max 30.055
_diffrn_reflns_theta_min 2.414
_diffrn_source 'rotating-anode X-ray tube'
_diffrn_standards_number 0
_exptl_absorpt_coefficient_mu 0.076
_exptl_absorpt_correction_T_max 1.0000
_exptl_absorpt_correction_T_min 0.9374
_exptl_absorpt_correction_type multi-scan
_exptl_absorpt_process_details
'SADABS-2012/1 (Bruker,2012) was used for absorption correction. wR2(int) was 0.0705 before and 0.0352 after correction. The Ratio of minimum to maximum transmission is 0.9374. The \l/2 correction factor is Not present.'
_exptl_crystal_colour black
_exptl_crystal_colour_primary black
_exptl_crystal_density_diffrn 1.257
_exptl_crystal_description block
_exptl_crystal_F_000 396
_exptl_crystal_size_max 0.3
_exptl_crystal_size_mid 0.2
_exptl_crystal_size_min 0.2
_refine_diff_density_max 0.221
_refine_diff_density_min -0.173
_refine_diff_density_rms 0.025
_refine_ls_extinction_method none
_refine_ls_goodness_of_fit_ref 1.069
_refine_ls_hydrogen_treatment mixed
_refine_ls_matrix_type full
_refine_ls_number_parameters 139
_refine_ls_number_reflns 1539
_refine_ls_number_restraints 75
_refine_ls_restrained_S_all 1.061
_refine_ls_R_factor_all 0.0564
_refine_ls_R_factor_gt 0.0452
_refine_ls_shift/su_max 0.000
_refine_ls_shift/su_mean 0.000
_refine_ls_structure_factor_coef Fsqd
_refine_ls_weighting_details 'w=1/[\s^2^(Fo^2^)+(0.0817P)^2^+0.0894P] where P=(Fo^2^+2Fc^2^)/3'
_refine_ls_weighting_scheme calc
_refine_ls_wR_factor_gt 0.1317
_refine_ls_wR_factor_ref 0.1477
_reflns_Friedel_coverage 0.000
_reflns_number_gt 1195
_reflns_number_total 1539
_reflns_threshold_expression 'I > 2\s(I)'
_cod_data_source_file cm5b01383_si_002.cif
_cod_data_source_block AN_TCNQ_300K
_cod_database_code 4002214
_shelxl_version_number 2013-4
_shelx_space_group_comment
;
The symmetry employed for this shelxl refinement is uniquely defined
by the following loop, which should always be used as a source of
symmetry information in preference to the above space-group names.
They are only intended as comments.
;
_shelx_estimated_absorpt_t_max 0.985
_shelx_estimated_absorpt_t_min 0.977
_olex2_refinement_description
;
1. Fixed Uiso
 At 1.2 times of:
  All C(H) groups
2. Restrained distances
 C5A-H5A
 0.93 with sigma of 0.01
 H5A-C6A \\sim H5A-C11A_$1
 with sigma of 0.01
3. Rigid body (RIGU) restrains
 C5A, C6A, C7A, C8A, C9A, C10A, C11A
 with sigma for 1-2 distances of 0.004 and sigma for 1-3 distances of 0.004
 C5B, C6B, C7B, C8B
 with sigma for 1-2 distances of 0.004 and sigma for 1-3 distances of 0.004
4. Same fragment restrains
{C11A, C10A, C9A, C8A, C7A, C6A}
as
{C6A, C7A, C8A, C9A, C10A, C11A}
{C5A, C6A, C7A, C8A}
as
{C5B, C6B, C7B, C8B}
5. Others
 Sof(C6B)=Sof(C7B)=Sof(H7B)=Sof(C8B)=Sof(H8B)=1-FVAR(1)
 Sof(C5B)=Sof(H5B)=0.5*(1-FVAR(2))
 Sof(C5A)=Sof(H5A)=Sof(C6A)=Sof(C7A)=Sof(H7A)=Sof(C8A)=Sof(H8A)=Sof(C9A)=
 Sof(H9A)=Sof(C10A)=Sof(H10A)=Sof(C11A)=0.5*FVAR(2)
6.a Aromatic/amide H refined with riding coordinates:
 C2(H2), C7A(H7A), C8A(H8A), C9A(H9A), C10A(H10A), C5B(H5B), C7B(H7B), C8B(H8B)
;

loop_
_space_group_symop_operation_xyz
'x, y, z'
'-x, y, -z'
'x+1/2, y+1/2, z'
'-x+1/2, y+1/2, -z'
'-x, -y, -z'
'x, -y, z'
'-x+1/2, -y+1/2, -z'
'x+1/2, -y+1/2, z'

loop_
_atom_site_label
_atom_site_type_symbol
_atom_site_fract_x
_atom_site_fract_y
_atom_site_fract_z
_atom_site_U_iso_or_equiv
_atom_site_adp_type
_atom_site_occupancy
_atom_site_site_symmetry_order
_atom_site_calc_flag
_atom_site_refinement_flags_posn
_atom_site_refinement_flags_adp
_atom_site_refinement_flags_occupancy
_atom_site_disorder_assembly
_atom_site_disorder_group
N1 N 0.37606(11) 0.16628(8) 0.65549(19) 0.0996(4) Uani 1 1 d . . . . .
C1 C 0.12690(11) 0.0000 0.55149(15) 0.0540(3) Uani 1 2 d S T P . .
C2 C 0.06017(9) 0.09503(6) 0.52403(13) 0.0591(3) Uani 1 1 d . . . . .
H2 H 0.1014 0.1574 0.5400 0.071 Uiso 1 1 calc R . . . .
C3 C 0.25070(13) 0.0000 0.60232(19) 0.0608(3) Uani 1 2 d S T P . .
C4 C 0.31962(10) 0.09316(8) 0.63143(16) 0.0720(3) Uani 1 1 d . . . . .
C5A C -0.0238(12) 0.1021(12) -0.013(3) 0.075(3) Uani 0.356(17) 1 d D . . A -1
H5A H -0.0350(16) 0.1732(14) -0.020(6) 0.090 Uiso 0.356(17) 1 d DR . . A -1
C6A C 0.0965(10) 0.0697(10) 0.039(2) 0.074(2) Uani 0.356(17) 1 d . . . A -1
C7A C 0.1967(10) 0.1352(9) 0.0872(18) 0.098(2) Uani 0.356(17) 1 d . . . A -1
H7A H 0.1843 0.2061 0.0878 0.117 Uiso 0.356(17) 1 calc R . . A -1
C8A C 0.3098(10) 0.0993(14) 0.1322(17) 0.110(3) Uani 0.356(17) 1 d . . . A -1
H8A H 0.3735 0.1458 0.1557 0.132 Uiso 0.356(17) 1 calc R . . A -1
C9A C 0.3355(10) -0.0109(18) 0.1453(16) 0.103(3) Uani 0.356(17) 1 d . . . A -1
H9A H 0.4144 -0.0351 0.1777 0.123 Uiso 0.356(17) 1 calc R . . A -1
C10A C 0.2418(11) -0.0767(10) 0.1091(16) 0.087(3) Uani 0.356(17) 1 d . . . A -1
H10A H 0.2559 -0.1474 0.1150 0.105 Uiso 0.356(17) 1 calc R . . A -1
C11A C 0.1207(10) -0.0390(11) 0.062(3) 0.065(2) Uani 0.356(17) 1 d . . . A -1
C5B C 0.0000 0.114(3) 0.0000 0.062(4) Uani 0.288(34) 2 d S T P A 2
H5B H 0.0000 0.1861 0.0000 0.075 Uiso 0.288(34) 2 calc RS T P A 2
C6B C 0.1052(13) 0.0547(17) 0.034(3) 0.063(3) Uani 0.288(34) 1 d . . . A 2
C7B C 0.2172(11) 0.1066(12) 0.083(3) 0.090(4) Uani 0.288(34) 1 d . . . A 2
H7B H 0.2190 0.1783 0.0802 0.108 Uiso 0.288(34) 1 calc R . . A 2
C8B C 0.3217(11) 0.0533(7) 0.134(2) 0.087(5) Uani 0.288(34) 1 d . . . A 2
H8B H 0.3945 0.0887 0.1701 0.104 Uiso 0.288(34) 1 calc R . . A 2

loop_
_atom_site_aniso_label
_atom_site_aniso_U_11
_atom_site_aniso_U_22
_atom_site_aniso_U_33
_atom_site_aniso_U_23
_atom_site_aniso_U_13
_atom_site_aniso_U_12
N1 0.0942(8) 0.0695(6) 0.1310(10) 0.0003(6) 0.0234(6) -0.0168(5)
C1 0.0746(8) 0.0436(6) 0.0466(5) 0.000 0.0211(5) 0.000
C2 0.0783(6) 0.0388(4) 0.0622(5) -0.0004(3) 0.0221(4) -0.0029(3)
C3 0.0738(8) 0.0511(6) 0.0589(6) 0.000 0.0201(5) 0.000
C4 0.0753(6) 0.0604(6) 0.0797(6) 0.0016(4) 0.0198(5) -0.0019(4)
C5A 0.099(6) 0.062(3) 0.071(6) 0.006(4) 0.035(6) 0.013(4)
C6A 0.101(5) 0.069(4) 0.062(4) 0.004(3) 0.041(4) 0.010(3)
C7A 0.112(4) 0.102(4) 0.091(3) -0.007(3) 0.049(3) 0.002(3)
C8A 0.103(4) 0.134(7) 0.099(4) -0.006(5) 0.036(3) 0.000(4)
C9A 0.085(3) 0.134(8) 0.089(3) -0.012(6) 0.021(2) 0.012(6)
C10A 0.076(4) 0.116(6) 0.068(3) 0.000(3) 0.015(3) 0.030(4)
C11A 0.080(4) 0.078(5) 0.037(4) -0.002(3) 0.015(3) 0.014(3)
C5B 0.076(7) 0.063(7) 0.046(5) 0.000 0.014(5) 0.000
C6B 0.072(4) 0.083(7) 0.032(5) 0.006(4) 0.007(3) 0.004(4)
C7B 0.077(5) 0.117(10) 0.073(5) -0.009(5) 0.016(4) 0.007(6)
C8B 0.069(4) 0.116(14) 0.073(4) -0.005(6) 0.013(3) 0.002(5)

loop_
_atom_type_symbol
_atom_type_description
_atom_type_scat_dispersion_real
_atom_type_scat_dispersion_imag
_atom_type_scat_source
C C 0.0033 0.0016 'International Tables Vol C Tables 4.2.6.8 and 6.1.1.4'
H H 0.0000 0.0000 'International Tables Vol C Tables 4.2.6.8 and 6.1.1.4'
N N 0.0061 0.0033 'International Tables Vol C Tables 4.2.6.8 and 6.1.1.4'

loop_
_geom_angle_atom_site_label_1
_geom_angle_atom_site_label_2
_geom_angle_atom_site_label_3
_geom_angle
_geom_angle_site_symmetry_1
_geom_angle_site_symmetry_3
C2 C1 C2 117.98(11) . 6
C3 C1 C2 121.01(6) . 6
C3 C1 C2 121.01(6) . .
C1 C2 H2 119.5 . .
C2 C2 C1 121.01(6) 2_556 .
C2 C2 H2 119.5 2_556 .
C1 C3 C4 122.34(6) . 6
C1 C3 C4 122.34(6) . .
C4 C3 C4 115.32(13) 6 .
N1 C4 C3 178.89(12) . .
C6A C5A H5A 115.1(13) . .
C11A C5A H5A 119.5(12) 5 .
C11A C5A C6A 125.3(12) 5 .
C5A C6A C7A 125.2(10) . .
C5A C6A C11A 118.2(11) . .
C7A C6A C11A 116.5(10) . .
C6A C7A H7A 118.9 . .
C8A C7A C6A 122.2(10) . .
C8A C7A H7A 118.9 . .
C7A C8A H8A 119.2 . .
C7A C8A C9A 121.6(10) . .
C9A C8A H8A 119.2 . .
C8A C9A H9A 121.0 . .
C10A C9A C8A 118.1(11) . .
C10A C9A H9A 121.0 . .
C9A C10A H10A 119.7 . .
C9A C10A C11A 120.7(9) . .
C11A C10A H10A 119.7 . .
C10A C11A C6A 120.6(11) . .
C6B C5B H5B 123.5 2 .
C6B C5B H5B 123.5 . .
C6B C5B C6B 113(2) . 2
C5B C6B C6B 123.5(12) . 6
C5B C6B C7B 117.9(14) . .
C7B C6B C6B 118.5(9) . 6
C6B C7B H7B 119.6 . .
C8B C7B C6B 120.7(13) . .
C8B C7B H7B 119.6 . .
C7B C8B C8B 120.8(8) . 6
C7B C8B H8B 119.6 . .
C8B C8B H8B 119.6 6 .

loop_
_geom_bond_atom_site_label_1
_geom_bond_atom_site_label_2
_geom_bond_distance
_geom_bond_site_symmetry_2
N1 C4 1.1370(14) .
C1 C2 1.4386(11) .
C1 C2 1.4386(11) 6
C1 C3 1.375(2) .
C2 C2 1.3368(19) 2_556
C2 H2 0.9300 .
C3 C4 1.4307(13) .
C3 C4 1.4307(13) 6
C5A H5A 0.931(10) .
C5A C6A 1.399(11) .
C5A C11A 1.353(14) 5
C6A C7A 1.400(10) .
C6A C11A 1.438(19) .
C7A H7A 0.9300 .
C7A C8A 1.340(9) .
C8A H8A 0.9300 .
C8A C9A 1.459(19) .
C9A H9A 0.9300 .
C9A C10A 1.346(13) .
C10A H10A 0.9300 .
C10A C11A 1.432(9) .
C5B H5B 0.9300 .
C5B C6B 1.405(16) 2
C5B C6B 1.405(16) .
C6B C6B 1.42(4) 6
C6B C7B 1.414(12) .
C7B H7B 0.9300 .
C7B C8B 1.352(10) .
C8B C8B 1.382(19) 6
C8B H8B 0.9300 .

loop_
_geom_torsion_atom_site_label_1
_geom_torsion_atom_site_label_2
_geom_torsion_atom_site_label_3
_geom_torsion_atom_site_label_4
_geom_torsion
_geom_torsion_site_symmetry_1
_geom_torsion_site_symmetry_4
C2 C1 C2 C2 0.51(19) 6 2_556
C2 C1 C3 C4 179.75(9) . 6
C2 C1 C3 C4 0.29(18) . .
C2 C1 C3 C4 -179.75(9) 6 .
C2 C1 C3 C4 -0.29(18) 6 6
C3 C1 C2 C2 -179.52(11) . 2_556
C5A C6A C7A C8A -178.5(14) . .
C5A C6A C11A C10A 178.0(14) . .
C6A C7A C8A C9A -3.6(17) . .
C7A C6A C11A C10A -7(3) . .
C7A C8A C9A C10A 0.5(16) . .
C8A C9A C10A C11A -0.8(16) . .
C9A C10A C11A C6A 4(2) . .
C11A C5A C6A C7A 179.4(14) 5 .
C11A C5A C6A C11A -6(3) 5 .
C11A C6A C7A C8A 7(2) . .
C5B C6B C7B C8B 174.3(14) . .
C6B C5B C6B C6B 0.002(1) 2 6
C6B C5B C6B C7B -176.0(19) 2 .
C6B C6B C7B C8B -1.9(19) 6 .
C6B C7B C8B C8B 1.9(19) . 6
